data_7050750
loop_
_publ_author_name
'Bensemann, Igor'
'Gdaniec, Maria'
'Po\/lo\'nski, Tadeusz'

_publ_section_title
;
 Supramolecular structures formed by 2-aminopyridine derivatives.
;
_journal_issue 4
_journal_name_full 'New Journal of Chemistry'
_journal_page_first 448
_journal_paper_doi 10.1039/b108861k
_journal_volume 26
_journal_year 2002
_chemical_formula_sum 'C22 H18 N4 S'
_chemical_formula_weight 370.46
_chemical_melting_point 186.5(5)
_chemical_name_systematic
; 
N,N'-Bis(2-pyridyl) -4,4'-thiobis(aminobenzene)  
;
_space_group_IT_number 43
_symmetry_cell_setting orthorhombic
_symmetry_space_group_name_Hall 'F 2 -2d'
_symmetry_space_group_name_H-M 'F d d 2'
_atom_sites_solution_hydrogens difmap
_atom_sites_solution_primary direct
_atom_sites_solution_secondary difmap
_audit_creation_method SHELXL-97
_cell_angle_alpha 90.00
_cell_angle_beta 90.00
_cell_angle_gamma 90.00
_cell_formula_units_Z 8
_cell_length_a 34.619(7)
_cell_length_b 18.823(4)
_cell_length_c 5.6100(10)
_cell_measurement_reflns_used 25
_cell_measurement_temperature 293(2)
_cell_measurement_theta_max 40
_cell_measurement_theta_min 8
_cell_volume 3655.7(13)
_computing_cell_refinement 'Kuma KM-4 software (Kuma Diffraction, 1991)'
_computing_data_collection 'Kuma KM-4 sofware (Kuma Diffraction, 1991)'
_computing_data_reduction 'Kuma KM-4 software (Kuma Diffraction, 1991)'
_computing_publication_material 'SHELXL-97 (Sheldrick, 1997)'
_computing_structure_refinement 'SHELXL-97 (Sheldrick, 1997)'
_computing_structure_solution 'SHELXS-97 (Sheldrick, 1997)'
_diffrn_ambient_temperature 293(2)
_diffrn_measurement_device 'KM-4 four-circle diffractometer'
_diffrn_measurement_method '\w/2\q scan'
_diffrn_radiation_monochromator graphite
_diffrn_radiation_source 'fine-focus sealed tube'
_diffrn_radiation_type CuK\a
_diffrn_radiation_wavelength 1.54178
_diffrn_reflns_av_R_equivalents 0.0086
_diffrn_reflns_av_sigmaI/netI 0.0116
_diffrn_reflns_limit_h_max 40
_diffrn_reflns_limit_h_min 0
_diffrn_reflns_limit_k_max 22
_diffrn_reflns_limit_k_min 0
_diffrn_reflns_limit_l_max 6
_diffrn_reflns_limit_l_min -6
_diffrn_reflns_number 1674
_diffrn_reflns_theta_max 64.91
_diffrn_reflns_theta_min 5.11
_diffrn_standards_decay_% <1.5
_diffrn_standards_interval_count 100
_diffrn_standards_number 3
_exptl_absorpt_coefficient_mu 1.674
_exptl_absorpt_correction_T_max 0.955
_exptl_absorpt_correction_T_min 0.481
_exptl_absorpt_correction_type psi-scan
_exptl_crystal_colour 'dark red'
_exptl_crystal_density_diffrn 1.346
_exptl_crystal_density_method 'not measured'
_exptl_crystal_description plate
_exptl_crystal_F_000 1552
_exptl_crystal_size_max 0.6
_exptl_crystal_size_mid 0.6
_exptl_crystal_size_min 0.15
_refine_diff_density_max 0.162
_refine_diff_density_min -0.263
_refine_diff_density_rms 0.040
_refine_ls_abs_structure_details 'Flack H D (1983), Acta Cryst. A39, 876-881'
_refine_ls_abs_structure_Flack 0.013(17)
_refine_ls_extinction_coef 0.00050(10)
_refine_ls_extinction_expression Fc^*^=kFc[1+0.001xFc^2^\l^3^/sin(2\q)]^-1/4^
_refine_ls_extinction_method SHELXL
_refine_ls_goodness_of_fit_ref 1.074
_refine_ls_hydrogen_treatment refall
_refine_ls_matrix_type full
_refine_ls_number_parameters 160
_refine_ls_number_reflns 1503
_refine_ls_number_restraints 1
_refine_ls_restrained_S_all 1.074
_refine_ls_R_factor_all 0.0352
_refine_ls_R_factor_gt 0.0347
_refine_ls_shift/su_max 0.005
_refine_ls_shift/su_mean 0.001
_refine_ls_structure_factor_coef Fsqd
_refine_ls_weighting_details 'calc w=1/[\s^2^(Fo^2^)+(0.0781P)^2^+0.2750P] where P=(Fo^2^+2Fc^2^)/3'
_refine_ls_weighting_scheme calc
_refine_ls_wR_factor_gt 0.0898
_refine_ls_wR_factor_ref 0.0904
_reflns_number_gt 1483
_reflns_number_total 1503
_reflns_threshold_expression >2sigma(I)
_cod_data_source_file b108861k.txt
_cod_data_source_block 7
_cod_depositor_comments
;
The following automatic conversions were performed:
'_exptl_absorpt_correction_type' value 'psi scan' changed to 'psi-scan'
according to '/home/adriana/struct/CIF-dictionaries/cif_core.dic'
dictionary named 'cif_core.dic' version 2.4.1 from 2010-06-29.

Automatic conversion script
Id: cif_fix_enum 1555 2011-01-17 13:19:09Z saulius 

The following automatic conversions were performed:

'_chemical_melting_point' value '186-187' was changed to '186.5(5)' -
the average value was taken and precision was estimated.

Automatic conversion script
Id: cif_fix_values 1569 2011-02-09 13:29:24Z adriana 
;
_cod_original_sg_symbol_H-M Fdd2
_cod_database_code 7050750

loop_
_symmetry_equiv_pos_as_xyz
'x, y, z'
'-x, -y, z'
'x+1/4, -y+1/4, z+1/4'
'-x+1/4, y+1/4, z+1/4'
'x, y+1/2, z+1/2'
'-x, -y+1/2, z+1/2'
'x+1/4, -y+3/4, z+3/4'
'-x+1/4, y+3/4, z+3/4'
'x+1/2, y, z+1/2'
'-x+1/2, -y, z+1/2'
'x+3/4, -y+1/4, z+3/4'
'-x+3/4, y+1/4, z+3/4'
'x+1/2, y+1/2, z'
'-x+1/2, -y+1/2, z'
'x+3/4, -y+3/4, z+1/4'
'-x+3/4, y+3/4, z+1/4'

loop_
_atom_site_label
_atom_site_type_symbol
_atom_site_fract_x
_atom_site_fract_y
_atom_site_fract_z
_atom_site_U_iso_or_equiv
_atom_site_adp_type
_atom_site_occupancy
_atom_site_symmetry_multiplicity
_atom_site_calc_flag
_atom_site_refinement_flags
_atom_site_disorder_assembly
_atom_site_disorder_group
N1 N 0.15498(5) 0.00788(8) 1.6644(3) 0.0538(4) Uani 1 1 d . . .
C2 C 0.15117(5) 0.07768(9) 1.6995(4) 0.0480(4) Uani 1 1 d . . .
C3 C 0.17668(6) 0.11662(11) 1.8440(4) 0.0580(5) Uani 1 1 d . . .
H3 H 0.1716(8) 0.1684(15) 1.853(6) 0.080(8) Uiso 1 1 d . . .
C4 C 0.20588(6) 0.08156(11) 1.9572(4) 0.0652(5) Uani 1 1 d . . .
H4 H 0.2228(9) 0.1043(14) 2.055(7) 0.090(8) Uiso 1 1 d . . .
C5 C 0.20999(6) 0.00906(12) 1.9259(5) 0.0668(5) Uani 1 1 d . . .
H5 H 0.2307(9) -0.0193(16) 2.025(7) 0.121(12) Uiso 1 1 d . . .
C6 C 0.18433(6) -0.02421(11) 1.7779(4) 0.0612(5) Uani 1 1 d . . .
H6 H 0.1864(8) -0.0801(15) 1.755(6) 0.079(7) Uiso 1 1 d . . .
N7 N 0.12071(5) 0.11293(9) 1.5984(3) 0.0558(4) Uani 1 1 d . . .
H7 H 0.1165(6) 0.1483(12) 1.641(5) 0.052(6) Uiso 1 1 d . . .
C8 C 0.09261(5) 0.08358(8) 1.4458(3) 0.0473(4) Uani 1 1 d . . .
C9 C 0.05388(6) 0.09982(10) 1.4840(4) 0.0557(5) Uani 1 1 d . . .
H9 H 0.0467(7) 0.1299(11) 1.629(6) 0.072(7) Uiso 1 1 d . . .
C10 C 0.02595(5) 0.07455(10) 1.3309(4) 0.0548(4) Uani 1 1 d . . .
H10 H -0.0012(8) 0.0827(13) 1.351(6) 0.078(8) Uiso 1 1 d . . .
C11 C 0.03571(5) 0.03128(8) 1.1401(3) 0.0450(4) Uani 1 1 d . . .
C12 C 0.07437(5) 0.01513(10) 1.1036(4) 0.0499(4) Uani 1 1 d . . .
H12 H 0.0813(7) -0.0160(12) 0.999(5) 0.057(6) Uiso 1 1 d . . .
C13 C 0.10251(5) 0.04153(9) 1.2509(4) 0.0497(4) Uani 1 1 d . . .
H13 H 0.1269(7) 0.0324(12) 1.225(4) 0.066(6) Uiso 1 1 d . . .
S14 S 0.0000 0.0000 0.93938(10) 0.0506(2) Uani 1 2 d S . .

loop_
_atom_site_aniso_label
_atom_site_aniso_U_11
_atom_site_aniso_U_22
_atom_site_aniso_U_33
_atom_site_aniso_U_23
_atom_site_aniso_U_13
_atom_site_aniso_U_12
N1 0.0597(9) 0.0494(7) 0.0524(9) -0.0041(7) -0.0053(8) -0.0023(6)
C2 0.0476(8) 0.0467(8) 0.0496(9) -0.0009(7) 0.0060(7) -0.0088(6)
C3 0.0596(10) 0.0520(9) 0.0625(11) -0.0044(9) -0.0003(9) -0.0125(8)
C4 0.0591(10) 0.0691(11) 0.0674(13) -0.0020(10) -0.0083(10) -0.0178(8)
C5 0.0614(10) 0.0683(11) 0.0705(13) 0.0010(10) -0.0111(13) -0.0012(9)
C6 0.0681(11) 0.0564(10) 0.0592(11) -0.0024(8) -0.0065(10) 0.0035(9)
N7 0.0574(9) 0.0429(7) 0.0672(11) -0.0070(7) -0.0056(8) -0.0020(7)
C8 0.0481(8) 0.0445(7) 0.0492(9) 0.0028(7) 0.0008(8) -0.0043(6)
C9 0.0557(9) 0.0577(9) 0.0537(11) -0.0115(8) 0.0053(8) -0.0007(8)
C10 0.0447(8) 0.0622(9) 0.0576(10) -0.0106(8) 0.0080(8) 0.0008(7)
C11 0.0480(8) 0.0444(7) 0.0426(9) 0.0023(7) 0.0006(7) -0.0027(6)
C12 0.0506(9) 0.0523(8) 0.0468(9) -0.0057(8) 0.0054(7) 0.0050(7)
C13 0.0429(9) 0.0536(9) 0.0528(10) 0.0003(7) 0.0066(7) 0.0015(7)
S14 0.0506(3) 0.0580(3) 0.0431(3) 0.000 0.000 -0.0014(2)

loop_
_atom_type_symbol
_atom_type_description
_atom_type_scat_dispersion_real
_atom_type_scat_dispersion_imag
_atom_type_scat_source
C C 0.0181 0.0091 'International Tables Vol C Tables 4.2.6.8 and 6.1.1.4'
H H 0.0000 0.0000 'International Tables Vol C Tables 4.2.6.8 and 6.1.1.4'
N N 0.0311 0.0180 'International Tables Vol C Tables 4.2.6.8 and 6.1.1.4'
S S 0.3331 0.5567 'International Tables Vol C Tables 4.2.6.8 and 6.1.1.4'

loop_
_geom_angle_atom_site_label_1
_geom_angle_atom_site_label_2
_geom_angle_atom_site_label_3
_geom_angle
_geom_angle_site_symmetry_1
_geom_angle_site_symmetry_3
_geom_angle_publ_flag
C2 N1 C6 116.59(17) . . y
N1 C2 N7 119.48(16) . . y
N1 C2 C3 122.43(18) . . y
N7 C2 C3 118.06(17) . . y
C4 C3 C2 118.82(18) . . y
C3 C4 C5 119.64(19) . . y
C6 C5 C4 117.5(2) . . y
N1 C6 C5 124.99(19) . . y
C2 N7 C8 126.41(16) . . y
C9 C8 C13 118.88(17) . . y
C9 C8 N7 119.03(17) . . y
C13 C8 N7 122.02(16) . . y
C10 C9 C8 120.27(18) . . y
C9 C10 C11 120.85(16) . . y
C10 C11 C12 118.53(17) . . y
C10 C11 S14 121.03(13) . . y
C12 C11 S14 120.39(14) . . y
C13 C12 C11 121.12(18) . . y
C12 C13 C8 120.30(16) . . y
C11 S14 C11 101.13(10) . 2 y

loop_
_geom_bond_atom_site_label_1
_geom_bond_atom_site_label_2
_geom_bond_distance
_geom_bond_site_symmetry_2
_geom_bond_publ_flag
N1 C2 1.335(2) . y
N1 C6 1.343(3) . y
C2 N7 1.369(3) . y
C2 C3 1.405(3) . y
C3 C4 1.364(3) . y
C4 C5 1.383(3) . y
C5 C6 1.368(3) . y
N7 C8 1.409(3) . y
C8 C9 1.392(3) . y
C8 C13 1.392(3) . y
C9 C10 1.378(3) . y
C10 C11 1.387(3) . y
C11 C12 1.388(2) . y
C11 S14 1.7729(17) . y
C12 C13 1.371(3) . y
S14 C11 1.7729(17) 2 y

loop_
_geom_torsion_atom_site_label_1
_geom_torsion_atom_site_label_2
_geom_torsion_atom_site_label_3
_geom_torsion_atom_site_label_4
_geom_torsion
_geom_torsion_site_symmetry_1
_geom_torsion_site_symmetry_2
_geom_torsion_site_symmetry_3
_geom_torsion_site_symmetry_4
_geom_torsion_publ_flag
C2 N7 C8 C9 134.9(2) . . . . y
C2 N7 C8 C13 -48.2(3) . . . . y
C3 C2 N7 C8 178.79(18) . . . . y
N1 C2 N7 C8 -3.3(3) . . . . y
C12 C11 S14 C11 134.77(15) . . . 2 y
C10 C11 S14 C11 -47.82(13) . . . 2 y
